data_4329433
loop_
_publ_author_name
'Eric M. Villa'
'Connor J. Marr'
'Laurent J. Jouffret'
'Evgeny V. Alekseev'
'Wulf Depmeier'
'Thomas E. Albrecht-Schmitt'

_publ_section_title
;
 Systematic Evolution from Uranyl(VI) Phosphites to Uranium(IV) Phosphates
;
_journal_name_full 'Inorganic Chemistry'
_journal_page_first 6548
_journal_page_last 6558
_journal_paper_doi 10.1021/ic3000735
_journal_volume 51
_journal_year 2012
_chemical_formula_moiety Rb2[(UO2)2(U)(PO4)2(HPO3)2(H2O]
_chemical_formula_sum 'H4 O19 P4 Rb2 U3'
_chemical_formula_weight 1316.94
_chemical_name_common 'Rubidium Uranium(VI/IV) Phosphate-Phosphite'
_chemical_name_systematic
; 
 ? 
;
_space_group_IT_number 15
_symmetry_cell_setting monoclinic
_symmetry_space_group_name_Hall '-C 2yc'
_symmetry_space_group_name_H-M 'C 1 2/c 1'
_atom_sites_solution_hydrogens geom
_atom_sites_solution_primary direct
_atom_sites_solution_secondary difmap
_audit_creation_method SHELXL-97
_cell_angle_alpha 90.00
_cell_angle_beta 98.7450(10)
_cell_angle_gamma 90.00
_cell_formula_units_Z 4
_cell_length_a 16.2421(5)
_cell_length_b 10.5049(3)
_cell_length_c 11.0936(4)
_cell_measurement_reflns_used 2860
_cell_measurement_temperature 100(2)
_cell_measurement_theta_max 30.59
_cell_measurement_theta_min 2.32
_cell_volume 1870.80(10)
_computing_cell_refinement 'smart saint'
_computing_data_collection smart
_computing_data_reduction SAINT
_computing_molecular_graphics 'SHELXP-97 (Sheldrick, 1997)'
_computing_publication_material 'SHELXCIF-97 (Sheldrick, 2000)'
_computing_structure_refinement 'SHELXL-97 (Sheldrick, 2008)'
_computing_structure_solution 'SHELXS-97 (Sheldrick, 2008)'
_diffrn_ambient_temperature 100(2)
_diffrn_detector_area_resol_mean 0
_diffrn_measured_fraction_theta_full 0.998
_diffrn_measured_fraction_theta_max 0.998
_diffrn_measurement_device_type 'BRUKER apex II'
_diffrn_measurement_method '0.5 wide w/ exposures'
_diffrn_radiation_monochromator 'Quazar optics'
_diffrn_radiation_source 'Imus microfocused'
_diffrn_radiation_type MoK\a
_diffrn_radiation_wavelength 0.71073
_diffrn_reflns_av_R_equivalents 0.0469
_diffrn_reflns_av_sigmaI/netI 0.0252
_diffrn_reflns_limit_h_max 23
_diffrn_reflns_limit_h_min -22
_diffrn_reflns_limit_k_max 15
_diffrn_reflns_limit_k_min -14
_diffrn_reflns_limit_l_max 15
_diffrn_reflns_limit_l_min -15
_diffrn_reflns_number 29409
_diffrn_reflns_theta_full 30.59
_diffrn_reflns_theta_max 30.59
_diffrn_reflns_theta_min 2.32
_exptl_absorpt_coefficient_mu 31.507
_exptl_absorpt_correction_T_max 0.623
_exptl_absorpt_correction_T_min 0.295
_exptl_absorpt_correction_type numerical
_exptl_absorpt_process_details SHELTXPREP
_exptl_crystal_colour Orange-Yellow
_exptl_crystal_density_diffrn 4.702
_exptl_crystal_density_meas ?
_exptl_crystal_description Block
_exptl_crystal_F_000 2264
_exptl_crystal_size_max 0.040
_exptl_crystal_size_mid 0.035
_exptl_crystal_size_min 0.015
_refine_diff_density_max 2.225
_refine_diff_density_min -4.856
_refine_diff_density_rms 0.293
_refine_ls_extinction_method none
_refine_ls_goodness_of_fit_ref 1.058
_refine_ls_hydrogen_treatment mixed
_refine_ls_matrix_type full
_refine_ls_number_parameters 147
_refine_ls_number_reflns 2860
_refine_ls_number_restraints 0
_refine_ls_restrained_S_all 1.058
_refine_ls_R_factor_all 0.0320
_refine_ls_R_factor_gt 0.0271
_refine_ls_shift/su_max 0.000
_refine_ls_shift/su_mean 0.000
_refine_ls_structure_factor_coef Fsqd
_refine_ls_weighting_details 'calc w=1/[\s^2^(Fo^2^)+(0.0241P)^2^+64.6303P] where P=(Fo^2^+2Fc^2^)/3'
_refine_ls_weighting_scheme calc
_refine_ls_wR_factor_gt 0.0669
_refine_ls_wR_factor_ref 0.0688
_reflns_number_gt 2572
_reflns_number_total 2860
_reflns_threshold_expression >2sigma(I)
_cod_data_source_file ic3000735_si_002_6.cif
_cod_data_source_block Rb_U(VI)_U(IV)_PO4_PO3
_cod_depositor_comments
;
The following automatic conversions were performed:

'_exptl_crystal_density_meas' value 'N/A' was changed to '?' - the
value is perceived as not measured.

Automatic conversion script
Id: cif_fix_values 3008 2015-01-20 13:52:24Z robertas 
;
_cod_database_code 4329433

loop_
_symmetry_equiv_pos_as_xyz
'x, y, z'
'-x, y, -z+1/2'
'x+1/2, y+1/2, z'
'-x+1/2, y+1/2, -z+1/2'
'-x, -y, -z'
'x, -y, z-1/2'
'-x+1/2, -y+1/2, -z'
'x+1/2, -y+1/2, z-1/2'

loop_
_atom_site_label
_atom_site_type_symbol
_atom_site_fract_x
_atom_site_fract_y
_atom_site_fract_z
_atom_site_U_iso_or_equiv
_atom_site_adp_type
_atom_site_occupancy
_atom_site_symmetry_multiplicity
_atom_site_calc_flag
_atom_site_refinement_flags
U1 U 0.168483(13) 0.09827(2) -0.00560(2) 0.01480(7) Uani 1 1 d .
U2 U 0.5000 0.03599(3) -0.2500 0.01694(8) Uani 1 2 d S
Rb1 Rb 0.26107(5) -0.21969(7) 0.17220(7) 0.02896(16) Uani 1 1 d .
P1A P 0.4684(2) 0.3417(4) -0.4095(4) 0.0158(6) Uani 0.50 1 d P
H1A H 0.502(5) 0.422(8) -0.316(7) 0.019 Uiso 1 1 d .
P1B P 0.4543(2) 0.2974(4) -0.4665(5) 0.0214(8) Uani 0.50 1 d P
H1B H 0.433(6) 0.229(9) -0.590(8) 0.026 Uiso 1 1 d .
P2 P 0.35383(9) 0.05159(15) -0.03290(15) 0.0127(3) Uani 1 1 d .
O1 O 0.2829(3) -0.0442(4) -0.0310(4) 0.0164(9) Uani 1 1 d .
O2 O 0.3084(3) 0.1812(5) -0.0330(5) 0.0210(10) Uani 1 1 d .
O3 O 0.3877(3) 0.3970(5) -0.4801(6) 0.0302(13) Uani 1 1 d .
O4 O 0.1992(4) 0.0743(5) 0.1531(5) 0.0279(12) Uani 1 1 d .
O5 O 0.4464(3) 0.2109(5) -0.3617(5) 0.0285(12) Uani 1 1 d .
O6 O 0.3903(3) 0.0424(6) -0.1516(5) 0.0282(12) Uani 1 1 d .
O7 O 0.4206(3) 0.0443(6) 0.0779(5) 0.0292(12) Uani 1 1 d .
O8 O 0.1398(4) 0.1268(6) -0.1643(5) 0.0305(12) Uani 1 1 d .
O9 O 0.5381(4) 0.3397(7) -0.4769(8) 0.052(2) Uani 1 1 d .
O10 O 0.5238(10) -0.1948(11) -0.2833(13) 0.048(4) Uani 0.50 1 d P

loop_
_atom_site_aniso_label
_atom_site_aniso_U_11
_atom_site_aniso_U_22
_atom_site_aniso_U_33
_atom_site_aniso_U_23
_atom_site_aniso_U_13
_atom_site_aniso_U_12
U1 0.00990(10) 0.01062(11) 0.02448(13) -0.00334(9) 0.00456(8) -0.00110(8)
U2 0.01524(15) 0.01590(16) 0.02008(17) 0.000 0.00404(12) 0.000
Rb1 0.0397(4) 0.0245(3) 0.0227(3) 0.0018(3) 0.0047(3) 0.0009(3)
P1A 0.0120(14) 0.0080(15) 0.0273(19) 0.0003(14) 0.0029(13) -0.0001(12)
P1B 0.0129(16) 0.0155(18) 0.037(2) 0.0089(18) 0.0067(15) 0.0035(14)
P2 0.0101(6) 0.0106(7) 0.0178(7) 0.0012(6) 0.0038(5) 0.0009(5)
O1 0.0128(19) 0.012(2) 0.025(2) -0.0003(18) 0.0065(17) -0.0024(17)
O2 0.013(2) 0.012(2) 0.038(3) 0.000(2) 0.006(2) 0.0011(17)
O3 0.019(2) 0.020(3) 0.053(4) 0.011(3) 0.010(2) 0.009(2)
O4 0.041(3) 0.020(3) 0.025(3) -0.001(2) 0.013(2) -0.003(2)
O5 0.025(3) 0.024(3) 0.037(3) 0.015(2) 0.005(2) 0.004(2)
O6 0.023(2) 0.037(3) 0.028(3) -0.004(2) 0.014(2) -0.003(2)
O7 0.023(3) 0.034(3) 0.027(3) 0.006(2) -0.006(2) 0.001(2)
O8 0.029(3) 0.033(3) 0.027(3) -0.002(2) -0.004(2) 0.004(2)
O9 0.018(3) 0.034(4) 0.108(6) 0.028(4) 0.026(3) 0.005(3)
O10 0.068(12) 0.013(5) 0.050(10) -0.003(5) -0.032(7) 0.006(5)

loop_
_atom_type_symbol
_atom_type_description
_atom_type_scat_dispersion_real
_atom_type_scat_dispersion_imag
_atom_type_scat_source
O O 0.0106 0.0060 'International Tables Vol C Tables 4.2.6.8 and 6.1.1.4'
H H 0.0000 0.0000 'International Tables Vol C Tables 4.2.6.8 and 6.1.1.4'
P P 0.1023 0.0942 'International Tables Vol C Tables 4.2.6.8 and 6.1.1.4'
Rb Rb -0.9393 2.9676 'International Tables Vol C Tables 4.2.6.8 and 6.1.1.4'
U U -9.6767 9.6646 'International Tables Vol C Tables 4.2.6.8 and 6.1.1.4'

loop_
_geom_angle_atom_site_label_1
_geom_angle_atom_site_label_2
_geom_angle_atom_site_label_3
_geom_angle
_geom_angle_site_symmetry_1
_geom_angle_site_symmetry_3
O4 U1 O8 178.1(3) . .
O4 U1 O9 91.7(3) . 8_456
O8 U1 O9 88.9(3) . 8_456
O4 U1 O3 89.2(2) . 4_544
O8 U1 O3 92.6(3) . 4_544
O9 U1 O3 84.5(2) 8_456 4_544
O4 U1 O2 86.9(2) . 7
O8 U1 O2 91.4(2) . 7
O9 U1 O2 79.7(2) 8_456 7
O3 U1 O2 163.68(18) 4_544 7
O4 U1 O1 85.6(2) . .
O8 U1 O1 94.5(2) . .
O9 U1 O1 158.7(2) 8_456 .
O3 U1 O1 74.27(17) 4_544 .
O2 U1 O1 121.16(15) 7 .
O4 U1 O2 92.6(2) . .
O8 U1 O2 85.8(2) . .
O9 U1 O2 143.0(2) 8_456 .
O3 U1 O2 132.24(17) 4_544 .
O2 U1 O2 63.85(19) 7 .
O1 U1 O2 58.36(15) . .
O4 U1 P2 86.77(19) . .
O8 U1 P2 92.39(19) . .
O9 U1 P2 172.06(17) 8_456 .
O3 U1 P2 103.21(14) 4_544 .
O2 U1 P2 92.42(11) 7 .
O1 U1 P2 28.95(11) . .
O2 U1 P2 29.56(11) . .
O4 U1 Rb1 51.08(18) . .
O8 U1 Rb1 130.1(2) . .
O9 U1 Rb1 116.8(2) 8_456 .
O3 U1 Rb1 52.36(16) 4_544 .
O2 U1 Rb1 132.81(13) 7 .
O1 U1 Rb1 46.87(11) . .
O2 U1 Rb1 93.99(12) . .
P2 U1 Rb1 67.93(3) . .
O4 U1 Rb1 35.51(18) . 4
O8 U1 Rb1 142.9(2) . 4
O9 U1 Rb1 83.2(2) 8_456 4
O3 U1 Rb1 122.40(16) 4_544 4
O2 U1 Rb1 51.53(13) 7 4
O1 U1 Rb1 105.87(12) . 4
O2 U1 Rb1 79.37(13) . 4
P2 U1 Rb1 91.12(3) . 4
Rb1 U1 Rb1 85.107(8) . 4
O4 U1 Rb1 142.19(19) . 6
O8 U1 Rb1 36.3(2) . 6
O9 U1 Rb1 118.9(2) 8_456 6
O3 U1 Rb1 113.78(16) 4_544 6
O2 U1 Rb1 78.09(13) 7 6
O1 U1 Rb1 73.46(11) . 6
O2 U1 Rb1 49.59(13) . 6
P2 U1 Rb1 59.81(3) . 6
Rb1 U1 Rb1 120.075(18) . 6
Rb1 U1 Rb1 121.392(11) 4 6
O4 U1 Rb1 103.08(18) . 7_545
O8 U1 Rb1 78.0(2) . 7_545
O9 U1 Rb1 126.50(17) 8_456 7_545
O3 U1 Rb1 45.42(14) 4_544 7_545
O2 U1 Rb1 150.79(12) 7 7_545
O1 U1 Rb1 35.11(11) . 7_545
O2 U1 Rb1 88.06(11) . 7_545
P2 U1 Rb1 61.40(3) . 7_545
Rb1 U1 Rb1 52.156(18) . 7_545
Rb1 U1 Rb1 134.555(19) 4 7_545
Rb1 U1 Rb1 77.388(8) 6 7_545
O6 U2 O6 176.5(3) . 2_654
O6 U2 O7 91.6(2) . 6
O6 U2 O7 89.6(2) 2_654 6
O6 U2 O7 89.6(2) . 5_655
O6 U2 O7 91.6(2) 2_654 5_655
O7 U2 O7 136.9(3) 6 5_655
O6 U2 O5 88.7(2) . 2_654
O6 U2 O5 88.5(2) 2_654 2_654
O7 U2 O5 148.9(2) 6 2_654
O7 U2 O5 74.2(2) 5_655 2_654
O6 U2 O5 88.5(2) . .
O6 U2 O5 88.7(2) 2_654 .
O7 U2 O5 74.2(2) 6 .
O7 U2 O5 148.9(2) 5_655 .
O5 U2 O5 74.7(3) 2_654 .
O6 U2 O10 104.8(4) . .
O6 U2 O10 78.7(4) 2_654 .
O7 U2 O10 66.4(4) 6 .
O7 U2 O10 71.7(4) 5_655 .
O5 U2 O10 143.0(4) 2_654 .
O5 U2 O10 138.5(4) . .
O6 U2 O10 78.7(4) . 2_654
O6 U2 O10 104.8(4) 2_654 2_654
O7 U2 O10 71.7(4) 6 2_654
O7 U2 O10 66.4(4) 5_655 2_654
O5 U2 O10 138.5(4) 2_654 2_654
O5 U2 O10 143.0(4) . 2_654
O10 U2 O10 26.6(7) . 2_654
O6 U2 Rb1 130.74(15) . 5_655
O6 U2 Rb1 47.18(16) 2_654 5_655
O7 U2 Rb1 134.99(15) 6 5_655
O7 U2 Rb1 67.83(15) 5_655 5_655
O5 U2 Rb1 44.03(14) 2_654 5_655
O5 U2 Rb1 90.34(14) . 5_655
O10 U2 Rb1 108.1(4) . 5_655
O10 U2 Rb1 124.2(4) 2_654 5_655
O6 U2 Rb1 47.19(16) . 6
O6 U2 Rb1 130.74(15) 2_654 6
O7 U2 Rb1 67.83(15) 6 6
O7 U2 Rb1 134.99(15) 5_655 6
O5 U2 Rb1 90.34(14) 2_654 6
O5 U2 Rb1 44.03(14) . 6
O10 U2 Rb1 124.2(4) . 6
O10 U2 Rb1 108.1(4) 2_654 6
Rb1 U2 Rb1 126.70(2) 5_655 6
O4 Rb1 O1 74.99(15) 4_545 7_545
O4 Rb1 O1 157.72(14) 4_545 .
O1 Rb1 O1 99.50(12) 7_545 .
O4 Rb1 O8 86.51(16) 4_545 6_556
O1 Rb1 O8 117.34(14) 7_545 6_556
O1 Rb1 O8 114.63(14) . 6_556
O4 Rb1 O5 88.97(17) 4_545 6_556
O1 Rb1 O5 96.98(13) 7_545 6_556
O1 Rb1 O5 70.05(15) . 6_556
O8 Rb1 O5 142.72(15) 6_556 6_556
O4 Rb1 O3 142.51(16) 4_545 4_544
O1 Rb1 O3 82.66(13) 7_545 4_544
O1 Rb1 O3 54.91(13) . 4_544
O8 Rb1 O3 77.44(15) 6_556 4_544
O5 Rb1 O3 123.80(15) 6_556 4_544
O4 Rb1 O6 88.17(16) 4_545 6_556
O1 Rb1 O6 152.18(14) 7_545 6_556
O1 Rb1 O6 87.70(13) . 6_556
O8 Rb1 O6 82.76(14) 6_556 6_556
O5 Rb1 O6 60.10(13) 6_556 6_556
O3 Rb1 O6 122.35(14) 4_544 6_556
O4 Rb1 O4 141.82(7) 4_545 .
O1 Rb1 O4 135.64(14) 7_545 .
O1 Rb1 O4 55.38(13) . .
O8 Rb1 O4 60.69(15) 6_556 .
O5 Rb1 O4 105.13(15) 6_556 .
O3 Rb1 O4 53.07(14) 4_544 .
O6 Rb1 O4 69.95(15) 6_556 .
O4 Rb1 O2 55.34(14) 4_545 6_556
O1 Rb1 O2 129.33(13) 7_545 6_556
O1 Rb1 O2 130.13(13) . 6_556
O8 Rb1 O2 55.75(13) 6_556 6_556
O5 Rb1 O2 91.90(14) 6_556 6_556
O3 Rb1 O2 130.92(13) 4_544 6_556
O6 Rb1 O2 44.89(12) 6_556 6_556
O4 Rb1 O2 88.34(13) . 6_556
O4 Rb1 O3 80.48(15) 4_545 6_556
O1 Rb1 O3 52.79(12) 7_545 6_556
O1 Rb1 O3 79.19(14) . 6_556
O8 Rb1 O3 165.41(15) 6_556 6_556
O5 Rb1 O3 44.24(13) 6_556 6_556
O3 Rb1 O3 109.25(12) 4_544 6_556
O6 Rb1 O3 103.26(13) 6_556 6_556
O4 Rb1 O3 133.78(14) . 6_556
O2 Rb1 O3 119.74(14) 6_556 6_556
O4 Rb1 P1B 89.84(14) 4_545 6_556
O1 Rb1 P1B 75.69(10) 7_545 6_556
O1 Rb1 P1B 67.92(12) . 6_556
O8 Rb1 P1B 164.83(13) 6_556 6_556
O5 Rb1 P1B 22.31(11) 6_556 6_556
O3 Rb1 P1B 113.51(14) 4_544 6_556
O6 Rb1 P1B 82.41(11) 6_556 6_556
O4 Rb1 P1B 116.47(12) . 6_556
O2 Rb1 P1B 110.49(11) 6_556 6_556
O3 Rb1 P1B 23.22(10) 6_556 6_556
O4 Rb1 P2 75.81(12) 4_545 6_556
O1 Rb1 P2 150.68(10) 7_545 6_556
O1 Rb1 P2 106.60(10) . 6_556
O8 Rb1 P2 63.04(11) 6_556 6_556
O5 Rb1 P2 79.97(11) 6_556 6_556
O3 Rb1 P2 123.41(10) 4_544 6_556
O6 Rb1 P2 23.14(9) 6_556 6_556
O4 Rb1 P2 72.18(11) . 6_556
O2 Rb1 P2 23.63(9) 6_556 6_556
O3 Rb1 P2 119.22(10) 6_556 6_556
P1B Rb1 P2 101.79(7) 6_556 6_556
P1B P1A O9 74.5(5) . .
P1B P1A O5 72.2(5) . .
O9 P1A O5 114.0(4) . .
P1B P1A O3 72.1(5) . .
O9 P1A O3 114.5(5) . .
O5 P1A O3 106.8(4) . .
P1B P1A Rb1 80.5(4) . 6
O9 P1A Rb1 154.1(4) . 6
O5 P1A Rb1 50.2(2) . 6
O3 P1A Rb1 62.3(2) . 6
P1A P1B O9 73.9(5) . .
P1A P1B O3 77.7(5) . .
O9 P1B O3 116.7(4) . .
P1A P1B O5 77.5(5) . .
O9 P1B O5 116.1(5) . .
O3 P1B O5 110.9(4) . .
P1A P1B Rb1 87.7(4) . 6
O9 P1B Rb1 160.4(5) . 6
O3 P1B Rb1 64.0(2) . 6
O5 P1B Rb1 51.6(2) . 6
P1A P1B Rb1 128.6(4) . 4_554
O9 P1B Rb1 137.7(4) . 4_554
O3 P1B Rb1 53.1(3) . 4_554
O5 P1B Rb1 104.6(3) . 4_554
Rb1 P1B Rb1 60.02(6) 6 4_554
O7 P2 O6 111.9(3) . .
O7 P2 O1 113.8(3) . .
O6 P2 O1 111.2(3) . .
O7 P2 O2 109.1(3) . .
O6 P2 O2 107.6(3) . .
O1 P2 O2 102.6(3) . .
O7 P2 U1 120.9(2) . .
O6 P2 U1 127.0(2) . .
O1 P2 U1 50.30(17) . .
O2 P2 U1 52.61(18) . .
O7 P2 Rb1 149.3(2) . 6
O6 P2 Rb1 56.3(2) . 6
O1 P2 Rb1 96.66(19) . 6
O2 P2 Rb1 57.8(2) . 6
U1 P2 Rb1 75.46(4) . 6
O7 P2 Rb1 78.0(2) . .
O6 P2 Rb1 131.5(2) . .
O1 P2 Rb1 35.96(19) . .
O2 P2 Rb1 113.46(19) . .
U1 P2 Rb1 67.07(3) . .
Rb1 P2 Rb1 132.08(5) 6 .
P2 O1 U1 100.7(2) . .
P2 O1 Rb1 131.6(2) . 7_545
U1 O1 Rb1 116.67(17) . 7_545
P2 O1 Rb1 126.4(3) . .
U1 O1 Rb1 96.44(14) . .
Rb1 O1 Rb1 80.50(12) 7_545 .
P2 O2 U1 142.6(3) . 7
P2 O2 U1 97.8(2) . .
U1 O2 U1 116.15(19) 7 .
P2 O2 Rb1 98.6(2) . 6
U1 O2 Rb1 93.79(16) 7 6
U1 O2 Rb1 94.89(16) . 6
P1B O3 P1A 30.2(2) . .
P1B O3 U1 157.5(4) . 4_554
P1A O3 U1 133.0(4) . 4_554
P1B O3 Rb1 105.0(4) . 4_554
P1A O3 Rb1 133.8(3) . 4_554
U1 O3 Rb1 93.12(18) 4_554 4_554
P1B O3 Rb1 92.8(3) . 6
P1A O3 Rb1 94.2(3) . 6
U1 O3 Rb1 105.86(18) 4_554 6
Rb1 O3 Rb1 70.75(12) 4_554 6
U1 O4 Rb1 123.8(3) . 4
U1 O4 Rb1 103.8(2) . .
Rb1 O4 Rb1 129.0(2) 4 .
P1B O5 P1A 30.2(2) . .
P1B O5 U2 146.0(4) . .
P1A O5 U2 143.9(4) . .
P1B O5 Rb1 106.1(3) . 6
P1A O5 Rb1 107.3(3) . 6
U2 O5 Rb1 104.66(19) . 6
P2 O6 U2 150.3(4) . .
P2 O6 Rb1 100.6(3) . 6
U2 O6 Rb1 102.4(2) . 6
P2 O7 U2 159.5(4) . 5_655
U1 O8 Rb1 123.4(3) . 6
P1A O9 P1B 31.6(2) . .
P1A O9 U1 151.9(6) . 8
P1B O9 U1 176.4(7) . 8
O10 O10 U2 76.7(4) 2_654 .

loop_
_geom_bond_atom_site_label_1
_geom_bond_atom_site_label_2
_geom_bond_distance
_geom_bond_site_symmetry_2
U1 O4 1.773(6) .
U1 O8 1.777(6) .
U1 O9 2.284(6) 8_456
U1 O3 2.299(5) 4_544
U1 O2 2.376(5) 7
U1 O1 2.436(4) .
U1 O2 2.494(5) .
U1 P2 3.1101(15) .
U1 Rb1 4.0504(8) .
U1 Rb1 4.1663(8) 4
U1 Rb1 4.2777(8) 6
U1 Rb1 4.6027(8) 7_545
U2 O6 2.227(5) .
U2 O6 2.227(5) 2_654
U2 O7 2.296(5) 6
U2 O7 2.296(5) 5_655
U2 O5 2.311(5) 2_654
U2 O5 2.311(5) .
U2 O10 2.492(12) .
U2 O10 2.492(12) 2_654
U2 Rb1 4.3024(8) 5_655
U2 Rb1 4.3024(8) 6
Rb1 O4 2.911(6) 4_545
Rb1 O1 2.962(5) 7_545
Rb1 O1 2.975(5) .
Rb1 O8 3.034(6) 6_556
Rb1 O5 3.091(6) 6_556
Rb1 O3 3.212(6) 4_544
Rb1 O6 3.232(6) 6_556
Rb1 O4 3.245(6) .
Rb1 O2 3.269(6) 6_556
Rb1 O3 3.408(6) 6_556
Rb1 P1B 3.789(4) 6_556
Rb1 P2 3.8199(18) 6_556
P1A P1B 0.791(5) .
P1A O9 1.448(7) .
P1A O5 1.534(6) .
P1A O3 1.535(6) .
P1A Rb1 3.839(3) 6
P1B O9 1.453(7) .
P1B O3 1.496(6) .
P1B O5 1.497(7) .
P1B Rb1 3.789(4) 6
P1B Rb1 3.879(5) 4_554
P2 O7 1.512(5) .
P2 O6 1.527(5) .
P2 O1 1.532(5) .
P2 O2 1.549(5) .
P2 Rb1 3.8199(18) 6
O1 Rb1 2.962(5) 7_545
O2 U1 2.376(5) 7
O2 Rb1 3.269(6) 6
O3 U1 2.299(5) 4_554
O3 Rb1 3.212(6) 4_554
O3 Rb1 3.408(6) 6
O4 Rb1 2.911(6) 4
O5 Rb1 3.091(6) 6
O6 Rb1 3.232(6) 6
O7 U2 2.296(5) 5_655
O8 Rb1 3.034(6) 6
O9 U1 2.284(6) 8
O10 O10 1.15(3) 2_654
